data_1569683
loop_
_publ_author_name
'Alessi, Dario'
'Del Mestre, Pierfrancesco'
'Aneggi, Eleonora'
'Ballico, Maurizio'
'Beltrami, Antonio P.'
'Busato, Marta'
'Cesselli, Daniela'
'Heidecker, Alexandra A.'
'Zuccaccia, Daniele'
'Baratta, Walter'

_publ_section_title
;
 Cyclometalated C^N diphosphine ruthenium catalysts for Oppenauer-type
 oxidation/transfer hydrogenation reactions and cytotoxic activity
;
_journal_issue 18
_journal_name_full 'Catalysis Science &amp; Technology'
_journal_page_first 5267
_journal_page_last 5279
_journal_paper_doi 10.1039/D3CY00676J
_journal_volume 13
_journal_year 2023
_chemical_compound_source 'see text'
_chemical_formula_moiety 'C43 H39 N O2 P2 Ru'
_chemical_formula_sum 'C43 H39 N O2 P2 Ru'
_chemical_formula_weight 764.76
_space_group_IT_number 15
_space_group_name_Hall '-C 2yc'
_space_group_name_H-M_alt 'C 1 2/c 1'
_symmetry_cell_setting monoclinic
_symmetry_Int_Tables_number 15
_symmetry_space_group_name_Hall '-C 2yc'
_symmetry_space_group_name_H-M 'C 1 2/c 1'
_atom_sites_solution_hydrogens mixed
_atom_sites_solution_primary iterative
_atom_sites_solution_secondary difmap
_audit_update_record
;
2023-04-03 deposited with the CCDC.	2023-08-16 downloaded from the CCDC.
;
_cell_angle_alpha 90
_cell_angle_beta 106.902(5)
_cell_angle_gamma 90
_cell_formula_units_Z 8
_cell_length_a 29.656(5)
_cell_length_b 9.7750(17)
_cell_length_c 25.141(4)
_cell_measurement_reflns_used 4925
_cell_measurement_temperature 100
_cell_measurement_theta_max 26.1767
_cell_measurement_theta_min 2.4345
_cell_volume 6973(2)
_computing_cell_refinement 'SAINT (Bruker, 2019)'
_computing_data_collection 'APEX 4 Control Software (Bruker, 2021)'
_computing_data_reduction 'SAINT (Bruker, 2019)'
_computing_molecular_graphics 'PLATON (Spek, 2011)'
_computing_publication_material 'PLATON (Spek, 2011), enCIFer (Allen, 2004)'
_computing_structure_refinement 'SHELXL (Sheldrick, 2018), SHELXLE (Huebschle, 2011)'
_computing_structure_solution 'SHELXT (Sheldrick, 2015)'
_diffrn_ambient_temperature 100
_diffrn_detector ' Bruker Photon II CPAD '
_diffrn_detector_area_resol_mean 7.5
_diffrn_measured_fraction_theta_full 1.000
_diffrn_measured_fraction_theta_max 1.000
_diffrn_measurement_device ' \k-geometry diffractometer '
_diffrn_measurement_device_type ' Bruker D8 Venture '
_diffrn_measurement_method ' phi- and omega-rotation '
_diffrn_radiation_monochromator 'Helios optic'
_diffrn_radiation_probe x-ray
_diffrn_radiation_source 'IMS microsource'
_diffrn_radiation_type MoK\a
_diffrn_radiation_wavelength 0.71073
_diffrn_reflns_av_R_equivalents 0.0966
_diffrn_reflns_av_unetI/netI 0.0277
_diffrn_reflns_limit_h_max 38
_diffrn_reflns_limit_h_min -38
_diffrn_reflns_limit_k_max 12
_diffrn_reflns_limit_k_min -12
_diffrn_reflns_limit_l_max 32
_diffrn_reflns_limit_l_min -32
_diffrn_reflns_number 188606
_diffrn_reflns_reduction_process
;
;
_diffrn_reflns_theta_full 25.24
_diffrn_reflns_theta_max 27.48
_diffrn_reflns_theta_min 1.88
_exptl_absorpt_coefficient_mu 0.581
_exptl_absorpt_correction_T_max 0.7457
_exptl_absorpt_correction_T_min 0.6179
_exptl_absorpt_correction_type multi-scan
_exptl_absorpt_process_details 'SADABS 2016/2, Bruker, 2016'
_exptl_crystal_colour yellow-orange
_exptl_crystal_density_diffrn 1.457
_exptl_crystal_density_method 'Not Measured'
_exptl_crystal_description plate
_exptl_crystal_F_000 3152
_exptl_crystal_size_max 0.398
_exptl_crystal_size_mid 0.132
_exptl_crystal_size_min 0.030
_refine_diff_density_max 0.436
_refine_diff_density_min -1.068
_refine_diff_density_rms 0.087
_refine_ls_extinction_method none
_refine_ls_goodness_of_fit_ref 1.214
_refine_ls_hydrogen_treatment mixed
_refine_ls_matrix_type full
_refine_ls_number_parameters 587
_refine_ls_number_reflns 8003
_refine_ls_number_restraints 277
_refine_ls_restrained_S_all 1.217
_refine_ls_R_factor_all 0.0571
_refine_ls_R_factor_gt 0.0501
_refine_ls_shift/su_max 0.001
_refine_ls_shift/su_mean 0.000
_refine_ls_structure_factor_coef Fsqd
_refine_ls_weighting_details 'W=1/[\S^2^(FO^2^)+39.9662P] WHERE P=(FO^2^+2FC^2^)/3'
_refine_ls_weighting_scheme calc
_refine_ls_wR_factor_gt 0.0926
_refine_ls_wR_factor_ref 0.0955
_reflns_number_gt 7248
_reflns_number_total 8003
_reflns_threshold_expression I>2\s(I)
_cod_data_source_file d3cy00676j2.cif
_cod_data_source_block mo_barwa37_0m_a
_cod_depositor_comments 'Adding full bibliography for 1569680--1569683.cif.'
_cod_original_sg_symbol_H-M 'C 2/c'
_cod_database_code 1569683

loop_
_space_group_symop_id
_space_group_symop_operation_xyz
1 x,y,z
2 -x,y,1/2-z
3 -x,-y,-z
4 x,-y,1/2+z
5 1/2+x,1/2+y,z
6 1/2-x,1/2+y,1/2-z
7 1/2-x,1/2-y,-z
8 1/2+x,1/2-y,1/2+z

loop_
_atom_site_aniso_label
_atom_site_aniso_U_11
_atom_site_aniso_U_22
_atom_site_aniso_U_33
_atom_site_aniso_U_23
_atom_site_aniso_U_13
_atom_site_aniso_U_12
Ru01 0.0144(1) 0.0352(2) 0.0136(1) 0.0102(1) 0.0026(1) 0.0017(1)
P1 0.0168(3) 0.0167(4) 0.0154(3) 0.0033(3) 0.0039(3) 0.0017(3)
P2A 0.0162(8) 0.0168(10) 0.0131(8) 0.0027(7) 0.0040(5) -0.0035(7)
P2B 0.0168(8) 0.0188(10) 0.0131(8) 0.0040(7) 0.0051(5) -0.0034(7)
O1 0.0192(11) 0.065(2) 0.0189(11) 0.0113(12) 0.0001(9) -0.0005(12)
O2 0.0219(12) 0.0601(18) 0.0278(13) 0.0264(13) 0.0061(10) 0.0075(12)
N1 0.0170(12) 0.0330(16) 0.0203(13) 0.0085(12) 0.0031(10) 0.0020(11)
C1 0.0240(18) 0.073(3) 0.0249(18) 0.0256(19) 0.0098(15) 0.0110(19)
C2 0.030(2) 0.104(4) 0.034(2) 0.032(3) 0.0001(17) 0.018(2)
C3 0.0265(17) 0.037(2) 0.0341(19) 0.0156(16) 0.0086(14) 0.0106(15)
C4 0.0280(18) 0.041(2) 0.040(2) 0.0082(18) 0.0073(15) 0.0114(17)
C5 0.0208(16) 0.049(2) 0.0271(18) -0.0045(16) 0.0051(13) 0.0040(16)
C6 0.0184(15) 0.040(2) 0.0172(15) -0.0028(14) 0.0022(12) -0.0008(13)
C7 0.0156(13) 0.0361(18) 0.0129(13) 0.0002(13) 0.0004(11) -0.0038(14)
C8 0.0268(17) 0.051(2) 0.0182(15) -0.0045(15) 0.0117(13) -0.0062(16)
C9 0.0338(19) 0.042(2) 0.0187(16) -0.0006(15) 0.0117(14) -0.0125(16)
C10 0.0280(16) 0.0303(19) 0.0161(14) -0.0028(13) 0.0048(12) -0.0111(14)
C11 0.0182(14) 0.0306(17) 0.0088(13) -0.0026(12) 0.0003(11) -0.0072(13)
C12 0.044(2) 0.0269(18) 0.0279(18) 0.0027(15) 0.0158(16) -0.0104(16)
C13 0.043(2) 0.0202(17) 0.0312(18) -0.0005(14) 0.0120(16) -0.0041(15)
C14 0.0295(16) 0.0233(17) 0.0186(15) -0.0028(12) 0.0085(13) -0.0051(13)
C15 0.0180(14) 0.0277(17) 0.0117(13) 0.0025(12) 0.0007(11) -0.0041(12)
C16 0.0184(14) 0.0248(16) 0.0175(14) 0.0039(12) 0.0053(11) 0.0014(12)
C17 0.0335(17) 0.0201(16) 0.0305(17) 0.0034(14) 0.0154(14) 0.0015(14)
C18 0.0351(19) 0.037(2) 0.039(2) -0.0038(17) 0.0179(16) 0.0084(16)
C19 0.0334(19) 0.062(3) 0.0273(19) 0.0010(18) 0.0166(16) 0.0087(19)
C20 0.0287(18) 0.058(3) 0.0228(17) 0.0146(17) 0.0102(14) 0.0078(17)
C21 0.0218(15) 0.0299(19) 0.0249(16) 0.0078(14) 0.0066(12) 0.0042(14)
C22 0.0302(16) 0.0122(15) 0.0259(16) -0.0025(12) 0.0153(13) -0.0020(12)
C23 0.047(2) 0.035(2) 0.0220(16) -0.0065(15) 0.0142(15) -0.0140(18)
C24 0.058(3) 0.039(2) 0.035(2) -0.0165(18) 0.0218(19) -0.022(2)
C25 0.063(3) 0.0232(19) 0.059(3) -0.0079(18) 0.036(2) -0.0152(19)
C26 0.053(3) 0.030(2) 0.054(3) 0.0142(19) 0.025(2) 0.0019(19)
C27 0.0334(19) 0.0256(18) 0.040(2) 0.0095(16) 0.0137(16) 0.0010(15)
C28 0.0201(15) 0.0233(16) 0.0192(15) 0.0023(13) 0.0007(12) 0.0048(13)
C29 0.0229(17) 0.059(3) 0.0201(17) -0.0095(18) -0.0034(14) 0.0180(19)
C30A 0.018(3) 0.027(4) 0.014(3) 0.002(3) 0.005(2) 0.002(3)
C30B 0.021(3) 0.027(4) 0.019(3) -0.002(3) 0.005(2) 0.002(3)
C31A 0.019(3) 0.022(4) 0.015(3) 0.000(3) 0.005(2) 0.003(3)
C31B 0.024(3) 0.030(4) 0.023(3) 0.004(3) 0.008(3) 0.010(3)
C32A 0.014(4) 0.019(5) 0.015(3) 0.004(3) 0.006(3) 0.012(3)
C32B 0.014(4) 0.018(5) 0.016(3) 0.002(3) 0.003(3) 0.007(3)
C33A 0.024(3) 0.020(3) 0.019(3) -0.002(3) 0.006(3) 0.007(3)
C33B 0.020(3) 0.026(4) 0.020(3) 0.006(3) 0.002(3) 0.005(3)
C34A 0.018(4) 0.030(4) 0.022(4) 0.004(3) 0.004(3) 0.005(3)
C34B 0.032(4) 0.023(4) 0.022(4) 0.004(3) 0.009(3) 0.004(3)
C35A 0.029(6) 0.024(4) 0.024(6) 0.004(5) 0.010(4) -0.004(5)
C35B 0.043(7) 0.022(4) 0.020(5) -0.004(4) 0.009(4) -0.003(5)
C36A 0.037(6) 0.023(6) 0.023(4) 0.002(4) 0.003(4) -0.007(5)
C36B 0.039(5) 0.021(5) 0.026(4) 0.004(4) 0.003(4) -0.008(4)
C37A 0.034(5) 0.021(7) 0.018(4) 0.004(5) 0.006(4) -0.005(6)
C37B 0.035(4) 0.019(7) 0.024(4) 0.002(5) 0.005(3) -0.011(5)
C38A 0.024(5) 0.015(5) 0.014(4) 0.006(4) 0.005(3) 0.005(4)
C38B 0.029(5) 0.013(5) 0.014(3) -0.002(4) 0.006(3) -0.004(4)
C39A 0.032(4) 0.015(4) 0.017(4) -0.003(3) 0.006(3) 0.000(3)
C39B 0.029(4) 0.018(4) 0.015(3) -0.001(3) 0.006(3) -0.005(3)
C40A 0.036(5) 0.019(4) 0.019(4) -0.005(3) 0.007(3) -0.001(4)
C40B 0.036(5) 0.020(4) 0.016(4) -0.002(3) 0.004(3) 0.001(4)
C41A 0.036(6) 0.025(5) 0.026(4) -0.001(4) 0.005(4) -0.001(4)
C41B 0.035(5) 0.024(5) 0.018(4) 0.003(3) 0.001(4) -0.002(4)
C42A 0.037(4) 0.029(6) 0.024(3) 0.002(4) 0.006(3) 0.000(5)
C42B 0.037(4) 0.026(6) 0.019(3) 0.001(4) 0.006(3) -0.004(4)
C43A 0.030(5) 0.029(7) 0.016(5) 0.000(5) 0.007(4) 0.000(5)
C43B 0.029(4) 0.030(7) 0.011(4) 0.004(4) 0.008(3) 0.002(5)

loop_
_atom_site_label
_atom_site_type_symbol
_atom_site_thermal_displace_type
_atom_site_fract_x
_atom_site_fract_y
_atom_site_fract_z
_atom_site_occupancy
_atom_site_U_iso_or_equiv
_atom_site_calc_flag
_atom_site_refinement_flags
_atom_site_disorder_assembly
_atom_site_disorder_group
Ru01 Ru Uani 0.35528(2) 0.62696(3) 0.32257(2) 1.000 0.0214(1) d D . .
P1 P Uani 0.41614(3) 0.68667(8) 0.39480(3) 1.000 0.0165(2) d . . .
P2A P Uani 0.39958(10) 0.5468(4) 0.27301(12) 0.491(6) 0.0154(5) d DUP A 1
P2B P Uani 0.39854(10) 0.5042(4) 0.27371(12) 0.509(6) 0.0161(5) d DUP A 2
O1 O Uani 0.29343(8) 0.6049(3) 0.24868(9) 1.000 0.0355(8) d . . .
O2 O Uani 0.33491(8) 0.7938(3) 0.25919(10) 1.000 0.0368(8) d . . .
N1 N Uani 0.30583(9) 0.7153(3) 0.35837(11) 1.000 0.0239(8) d . . .
C1 C Uani 0.29943(13) 0.7255(5) 0.23259(15) 1.000 0.0401(13) d . . .
C2 C Uani 0.26462(14) 0.7858(6) 0.18265(17) 1.000 0.0580(16) d . . .
C3 C Uani 0.28652(12) 0.8385(4) 0.34900(15) 1.000 0.0326(11) d . . .
C4 C Uani 0.25272(12) 0.8837(4) 0.37375(16) 1.000 0.0369(11) d . . .
C5 C Uani 0.23883(12) 0.7983(4) 0.40929(15) 1.000 0.0327(10) d . . .
C6 C Uani 0.25877(11) 0.6676(4) 0.42049(13) 1.000 0.0258(10) d . . .
C7 C Uani 0.29231(10) 0.6290(4) 0.39362(12) 1.000 0.0223(9) d . . .
C8 C Uani 0.24773(12) 0.5706(4) 0.45757(13) 1.000 0.0309(10) d . . .
C9 C Uani 0.26890(12) 0.4477(4) 0.46641(14) 1.000 0.0306(11) d . . .
C10 C Uani 0.30357(12) 0.4070(4) 0.43985(13) 1.000 0.0251(10) d . . .
C11 C Uani 0.31500(10) 0.4990(3) 0.40230(11) 1.000 0.0200(9) d . . .
C12 C Uani 0.32687(13) 0.2817(4) 0.44967(15) 1.000 0.0318(11) d . . .
C13 C Uani 0.35971(13) 0.2499(4) 0.42253(15) 1.000 0.0312(11) d . . .
C14 C Uani 0.37019(12) 0.3417(3) 0.38488(13) 1.000 0.0235(9) d . . .
C15 C Uani 0.34881(10) 0.4694(3) 0.37306(12) 1.000 0.0199(9) d . . .
C16 C Uani 0.39733(10) 0.7353(3) 0.45607(12) 1.000 0.0202(8) d . . .
C17 C Uani 0.38051(12) 0.8673(4) 0.45893(14) 1.000 0.0267(10) d . . .
C18 C Uani 0.36518(13) 0.9070(4) 0.50384(16) 1.000 0.0355(11) d . . .
C19 C Uani 0.36767(13) 0.8161(5) 0.54690(16) 1.000 0.0393(13) d . . .
C20 C Uani 0.38337(12) 0.6848(5) 0.54387(15) 1.000 0.0359(13) d . . .
C21 C Uani 0.39779(11) 0.6435(4) 0.49843(13) 1.000 0.0256(10) d . . .
C22 C Uani 0.44933(11) 0.8415(3) 0.38888(13) 1.000 0.0213(9) d . . .
C23 C Uani 0.48845(13) 0.8819(4) 0.43177(14) 1.000 0.0338(11) d . . .
C24 C Uani 0.51209(16) 1.0018(4) 0.42791(17) 1.000 0.0423(14) d . . .
C25 C Uani 0.49646(16) 1.0836(4) 0.38117(19) 1.000 0.0445(15) d . . .
C26 C Uani 0.45791(16) 1.0458(4) 0.33882(19) 1.000 0.0437(16) d . . .
C27 C Uani 0.43425(13) 0.9249(4) 0.34240(16) 1.000 0.0324(11) d . . .
C28 C Uani 0.46322(11) 0.5635(3) 0.42760(13) 1.000 0.0219(9) d . . .
C29 C Uani 0.50374(13) 0.5443(5) 0.40239(15) 1.000 0.0360(13) d . . .
C30A C Uani 0.4943(2) 0.5672(7) 0.3382(2) 0.491(6) 0.0196(19) d P A 1
C30B C Uani 0.4637(2) 0.5477(8) 0.2983(3) 0.509(6) 0.0225(19) d P A 2
C31A C Uani 0.4614(2) 0.4548(8) 0.3068(3) 0.491(6) 0.0187(19) d P A 1
C31B C Uani 0.4866(2) 0.4557(7) 0.3474(3) 0.509(6) 0.0254(19) d P A 2
C32A C Uani 0.3912(4) 0.6360(11) 0.2061(5) 0.491(6) 0.016(2) d UP A 1
C32B C Uani 0.4020(4) 0.6019(10) 0.2110(5) 0.509(6) 0.016(2) d UP A 2
C33A C Uani 0.4167(3) 0.7544(8) 0.2043(3) 0.491(6) 0.0211(17) d UP A 1
C33B C Uani 0.4323(3) 0.7097(8) 0.2132(3) 0.509(6) 0.0228(19) d UP A 2
C34A C Uani 0.4313(3) 0.7878(10) 0.1666(4) 0.491(6) 0.024(2) d UP A 1
C34B C Uani 0.4145(3) 0.8144(10) 0.1542(4) 0.509(6) 0.025(2) d UP A 2
C35A C Uani 0.3981(5) 0.766(2) 0.1165(7) 0.491(6) 0.025(3) d UP A 1
C35B C Uani 0.3861(5) 0.755(2) 0.1058(7) 0.509(6) 0.028(3) d UP A 2
C36A C Uani 0.3670(7) 0.661(2) 0.1116(10) 0.491(6) 0.029(3) d UP A 1
C36B C Uani 0.3590(7) 0.640(2) 0.1082(10) 0.509(6) 0.030(3) d UP A 2
C37A C Uani 0.3642(15) 0.568(3) 0.1585(17) 0.491(6) 0.025(3) d UP A 1
C37B C Uani 0.3665(15) 0.588(3) 0.1586(18) 0.509(6) 0.027(3) d UP A 2
C38A C Uani 0.3852(5) 0.3733(12) 0.2483(6) 0.491(6) 0.018(3) d UP A 1
C38B C Uani 0.3777(5) 0.3366(12) 0.2424(6) 0.509(6) 0.019(3) d UP A 2
C39A C Uani 0.4146(4) 0.2979(10) 0.2250(4) 0.491(6) 0.022(2) d UP A 1
C39B C Uani 0.4018(3) 0.2665(11) 0.2100(3) 0.509(6) 0.021(2) d UP A 2
C40A C Uani 0.4022(4) 0.1678(11) 0.2044(4) 0.491(6) 0.025(3) d UP A 1
C40B C Uani 0.3870(4) 0.1379(11) 0.1896(4) 0.509(6) 0.025(3) d UP A 2
C41A C Uani 0.3615(4) 0.1055(15) 0.2069(6) 0.491(6) 0.030(3) d UP A 1
C41B C Uani 0.3479(4) 0.0788(14) 0.2014(6) 0.509(6) 0.027(3) d UP A 2
C42A C Uani 0.3299(6) 0.1843(14) 0.2293(8) 0.491(6) 0.031(3) d UP A 1
C42B C Uani 0.3250(6) 0.1458(13) 0.2316(7) 0.509(6) 0.028(3) d UP A 2
C43A C Uani 0.3425(9) 0.311(2) 0.2479(10) 0.491(6) 0.025(3) d UP A 1
C43B C Uani 0.3387(9) 0.2795(19) 0.2531(9) 0.509(6) 0.023(3) d UP A 2
H2A H Uiso 0.27892 0.79271 0.15218 1.000 0.0870 c RU . .
H2B H Uiso 0.25545 0.87719 0.19178 1.000 0.0870 c RU . .
H2C H Uiso 0.23667 0.72712 0.17126 1.000 0.0870 c RU . .
H3 H Uiso 0.29605 0.89840 0.32452 1.000 0.0390 c RU . .
H4 H Uiso 0.23950 0.97262 0.36605 1.000 0.0450 c RU . .
H5 H Uiso 0.21575 0.82756 0.42627 1.000 0.0390 c RU . .
H8 H Uiso 0.22510 0.59352 0.47619 1.000 0.0370 c RU . .
H9 H Uiso 0.26063 0.38554 0.49110 1.000 0.0370 c RU . .
H12 H Uiso 0.32013 0.21831 0.47498 1.000 0.0380 c RU . .
H13 H Uiso 0.37556 0.16440 0.42942 1.000 0.0380 c RU . .
H14 H Uiso 0.39282 0.31568 0.36669 1.000 0.0280 c RU . .
H17 H Uiso 0.37951 0.93066 0.42996 1.000 0.0320 c RU . .
H18 H Uiso 0.35299 0.99642 0.50503 1.000 0.0430 c RU . .
H19 H Uiso 0.35856 0.84442 0.57843 1.000 0.0470 c RU . .
H20 H Uiso 0.38437 0.62192 0.57300 1.000 0.0430 c RU . .
H21 H Uiso 0.40800 0.55206 0.49635 1.000 0.0310 c RU . .
H23 H Uiso 0.49903 0.82658 0.46407 1.000 0.0410 c RU . .
H24 H Uiso 0.53896 1.02796 0.45724 1.000 0.0510 c RU . .
H25 H Uiso 0.51256 1.16619 0.37853 1.000 0.0530 c RU . .
H26 H Uiso 0.44727 1.10223 0.30686 1.000 0.0520 c RU . .
H27 H Uiso 0.40752 0.89924 0.31279 1.000 0.0390 c RU . .
H28A H Uiso 0.47693 0.59144 0.46684 1.000 0.0260 c RU . .
H28B H Uiso 0.44824 0.47307 0.42793 1.000 0.0260 c RU . .
H29A H Uiso 0.5233(14) 0.476(4) 0.4214(16) 1.000 0.031(10) d . . .
H29B H Uiso 0.5222(17) 0.617(5) 0.411(2) 1.000 0.058(15) d . . .
H30A H Uiso 0.47966 0.65801 0.32745 0.491(6) 0.0240 c RUP A 1
H30B H Uiso 0.52441 0.56441 0.32863 0.491(6) 0.0240 c RUP A 1
H30C H Uiso 0.47821 0.53234 0.26796 0.509(6) 0.0270 c RUP A 2
H30D H Uiso 0.46807 0.64495 0.30960 0.509(6) 0.0270 c RUP A 2
H31A H Uiso 0.51387 0.40772 0.34073 0.509(6) 0.0310 c RUP A 2
H31B H Uiso 0.46373 0.38600 0.35171 0.509(6) 0.0310 c RUP A 2
H31C H Uiso 0.45813 0.38130 0.33250 0.491(6) 0.0220 c RUP A 1
H31D H Uiso 0.47359 0.41440 0.27757 0.491(6) 0.0220 c RUP A 1
H33 H Uiso 0.42306 0.81364 0.23561 0.491(6) 0.0260 c RUP A 1
H33B H Uiso 0.45985 0.72548 0.24331 0.509(6) 0.0270 c RUP A 2
H34 H Uiso 0.46182 0.82436 0.17072 0.491(6) 0.0290 c RUP A 1
H34B H Uiso 0.42386 0.90754 0.15529 0.509(6) 0.0300 c RUP A 2
H35 H Uiso 0.39672 0.82351 0.08565 0.491(6) 0.0300 c RUP A 1
H35B H Uiso 0.38505 0.79353 0.07076 0.509(6) 0.0340 c RUP A 2
H36 H Uiso 0.34544 0.64533 0.07599 0.491(6) 0.0350 c RUP A 1
H36B H Uiso 0.33707 0.60183 0.07631 0.509(6) 0.0360 c RUP A 2
H37 H Uiso 0.34807 0.48296 0.15614 0.491(6) 0.0290 c RUP A 1
H37B H Uiso 0.34232 0.52644 0.16053 0.509(6) 0.0320 c RUP A 2
H39 H Uiso 0.42817 0.30760 0.20210 0.509(6) 0.0250 c RUP A 2
H39A H Uiso 0.44351 0.33642 0.22314 0.491(6) 0.0260 c RUP A 1
H40 H Uiso 0.40311 0.08981 0.16785 0.509(6) 0.0300 c RUP A 2
H40A H Uiso 0.42259 0.11991 0.18800 0.491(6) 0.0300 c RUP A 1
H41 H Uiso 0.33764 -0.00985 0.18758 0.509(6) 0.0330 c RUP A 2
H41A H Uiso 0.35433 0.01408 0.19450 0.491(6) 0.0360 c RUP A 1
H42 H Uiso 0.29872 0.10338 0.23920 0.509(6) 0.0340 c RUP A 2
H42A H Uiso 0.30065 0.14690 0.23059 0.491(6) 0.0370 c RUP A 1
H43 H Uiso 0.32162 0.32726 0.27387 0.509(6) 0.0280 c RUP A 2
H43A H Uiso 0.32116 0.36163 0.26193 0.491(6) 0.0310 c RUP A 1

loop_
_atom_type_symbol
_atom_type_description
_atom_type_scat_dispersion_real
_atom_type_scat_dispersion_imag
_atom_type_scat_source
C C 0.0033 0.0016 ' International Tables Vol C Tables 4.2.6.8 and 6.1.1.4'
H H 0.0000 0.0000 ' International Tables Vol C Tables 4.2.6.8 and 6.1.1.4'
N N 0.0061 0.0033 ' International Tables Vol C Tables 4.2.6.8 and 6.1.1.4'
O O 0.0106 0.0060 ' International Tables Vol C Tables 4.2.6.8 and 6.1.1.4'
P P 0.1023 0.0942 ' International Tables Vol C Tables 4.2.6.8 and 6.1.1.4'
Ru Ru -1.2594 0.8363 ' International Tables Vol C Tables 4.2.6.8 and 6.1.1.4'

loop_
_geom_angle_atom_site_label_1
_geom_angle_atom_site_label_2
_geom_angle_atom_site_label_3
_geom_angle
_geom_angle_site_symmetry_1
_geom_angle_site_symmetry_2
_geom_angle_site_symmetry_3
_geom_angle_publ_flag
P1 Ru01 P2B 97.10(8) . . . yes
P1 Ru01 P2A 94.53(9) . . . yes
P1 Ru01 O1 170.45(8) . . . yes
P1 Ru01 O2 112.06(7) . . . yes
P1 Ru01 N1 92.50(8) . . . yes
P1 Ru01 C15 83.76(9) . . . yes
P2B Ru01 O1 87.51(10) . . . yes
P2B Ru01 O2 94.33(11) . . . yes
P2B Ru01 N1 169.52(11) . . . yes
P2B Ru01 C15 95.98(12) . . . yes
P2A Ru01 O1 88.60(10) . . . yes
P2A Ru01 O2 86.46(11) . . . yes
P2A Ru01 N1 171.13(11) . . . yes
P2A Ru01 C15 105.25(13) . . . yes
O1 Ru01 O2 59.07(10) . . . yes
O1 Ru01 N1 83.62(10) . . . yes
O1 Ru01 C15 104.14(11) . . . yes
O2 Ru01 N1 85.90(10) . . . yes
O2 Ru01 C15 159.86(11) . . . yes
N1 Ru01 C15 80.86(12) . . . yes
Ru01 P1 C16 112.13(11) . . . yes
Ru01 P1 C22 118.38(11) . . . yes
Ru01 P1 C28 121.33(10) . . . yes
C16 P1 C22 98.89(14) . . . yes
C16 P1 C28 99.67(14) . . . yes
C22 P1 C28 102.72(15) . . . yes
Ru01 P2A C32A 113.8(4) . . . yes
Ru01 P2A C38A 114.0(5) . . . yes
C31A P2A C32A 117.7(5) . . . yes
C31A P2A C38A 79.6(5) . . . yes
C32A P2A C38A 100.0(6) . . . yes
Ru01 P2A C31A 123.0(2) . . . yes
C32B P2B C38B 100.8(6) . . . yes
Ru01 P2B C30B 112.0(3) . . . yes
Ru01 P2B C32B 110.6(4) . . . yes
Ru01 P2B C38B 120.7(5) . . . yes
C30B P2B C32B 82.0(5) . . . yes
C30B P2B C38B 121.4(6) . . . yes
Ru01 O1 C1 91.0(2) . . . yes
Ru01 O2 C1 90.2(2) . . . yes
Ru01 N1 C3 127.8(2) . . . yes
Ru01 N1 C7 113.3(2) . . . yes
C3 N1 C7 118.9(3) . . . yes
O1 C1 O2 119.5(3) . . . yes
O1 C1 C2 120.3(4) . . . yes
O2 C1 C2 120.2(4) . . . yes
N1 C3 C4 122.5(3) . . . yes
C3 C4 C5 119.2(4) . . . no
C4 C5 C6 119.8(3) . . . no
C5 C6 C7 117.6(3) . . . no
C5 C6 C8 124.8(3) . . . no
C7 C6 C8 117.5(3) . . . no
N1 C7 C6 121.9(3) . . . yes
N1 C7 C11 115.8(3) . . . yes
C6 C7 C11 122.3(3) . . . no
C6 C8 C9 121.0(3) . . . no
C8 C9 C10 122.3(3) . . . no
C9 C10 C11 118.5(3) . . . no
C9 C10 C12 123.2(3) . . . no
C11 C10 C12 118.3(3) . . . no
C7 C11 C10 118.4(3) . . . no
C7 C11 C15 118.1(3) . . . no
C10 C11 C15 123.5(3) . . . no
C10 C12 C13 119.8(3) . . . no
C12 C13 C14 121.1(4) . . . no
C13 C14 C15 122.7(3) . . . no
Ru01 C15 C11 111.9(2) . . . yes
Ru01 C15 C14 133.7(2) . . . yes
C11 C15 C14 114.5(3) . . . no
P1 C16 C17 118.8(2) . . . yes
P1 C16 C21 122.4(2) . . . yes
C17 C16 C21 118.9(3) . . . no
C16 C17 C18 120.5(3) . . . no
C17 C18 C19 120.0(4) . . . no
C18 C19 C20 119.8(4) . . . no
C19 C20 C21 120.4(4) . . . no
C16 C21 C20 120.3(4) . . . no
P1 C22 C23 121.1(2) . . . yes
P1 C22 C27 120.2(3) . . . yes
C23 C22 C27 118.5(3) . . . no
C22 C23 C24 120.8(3) . . . no
C23 C24 C25 119.8(4) . . . no
C24 C25 C26 120.2(4) . . . no
C25 C26 C27 120.2(4) . . . no
C22 C27 C26 120.6(4) . . . no
P1 C28 C29 118.7(2) . . . yes
C28 C29 C31B 109.8(4) . . . no
C28 C29 C30A 118.9(4) . . . no
C29 C30A C31A 108.9(5) . . . no
P2B C30B C31B 107.7(5) . . . yes
P2A C31A C30A 105.4(5) . . . yes
C29 C31B C30B 109.9(5) . . . no
P2A C32A C33A 119.5(8) . . . yes
P2A C32A C37A 116.5(16) . . . yes
C33A C32A C37A 123.3(18) . . . no
P2B C32B C33B 123.5(8) . . . yes
P2B C32B C37B 121.4(17) . . . yes
C33B C32B C37B 114.0(17) . . . no
C32A C33A C34A 125.4(9) . . . no
C32B C33B C34B 112.4(8) . . . no
C33A C34A C35A 110.9(11) . . . no
C33B C34B C35B 117.0(10) . . . no
C34A C35A C36A 119.1(17) . . . no
C34B C35B C36B 120.6(16) . . . no
C35A C36A C37A 125(2) . . . no
C35B C36B C37B 114(2) . . . no
C32A C37A C36A 104(2) . . . no
C32B C37B C36B 136(3) . . . no
P2A C38A C39A 121.7(10) . . . yes
P2A C38A C43A 122.0(13) . . . yes
C39A C38A C43A 116.2(13) . . . no
P2B C38B C43B 118.2(12) . . . yes
C39B C38B C43B 120.8(13) . . . no
P2B C38B C39B 121.0(10) . . . yes
C38A C39A C40A 120.9(11) . . . no
C38B C39B C40B 119.9(10) . . . no
C39A C40A C41A 122.3(11) . . . no
C39B C40B C41B 119.3(10) . . . no
C40A C41A C42A 117.4(13) . . . no
C40B C41B C42B 120.6(13) . . . no
C41A C42A C43A 118.8(18) . . . no
C41B C42B C43B 122.1(18) . . . no
C38A C43A C42A 124(2) . . . no
C38B C43B C42B 117.3(19) . . . no
C1 C2 H2A 109.00 . . . no
C1 C2 H2B 109.00 . . . no
C1 C2 H2C 109.00 . . . no
H2A C2 H2B 109.00 . . . no
H2A C2 H2C 109.00 . . . no
H2B C2 H2C 109.00 . . . no
N1 C3 H3 119.00 . . . no
C4 C3 H3 119.00 . . . no
C3 C4 H4 120.00 . . . no
C5 C4 H4 120.00 . . . no
C4 C5 H5 120.00 . . . no
C6 C5 H5 120.00 . . . no
C6 C8 H8 119.00 . . . no
C9 C8 H8 119.00 . . . no
C8 C9 H9 119.00 . . . no
C10 C9 H9 119.00 . . . no
C10 C12 H12 120.00 . . . no
C13 C12 H12 120.00 . . . no
C12 C13 H13 119.00 . . . no
C14 C13 H13 119.00 . . . no
C13 C14 H14 119.00 . . . no
C15 C14 H14 119.00 . . . no
C16 C17 H17 120.00 . . . no
C18 C17 H17 120.00 . . . no
C17 C18 H18 120.00 . . . no
C19 C18 H18 120.00 . . . no
C18 C19 H19 120.00 . . . no
C20 C19 H19 120.00 . . . no
C19 C20 H20 120.00 . . . no
C21 C20 H20 120.00 . . . no
C16 C21 H21 120.00 . . . no
C20 C21 H21 120.00 . . . no
C22 C23 H23 120.00 . . . no
C24 C23 H23 120.00 . . . no
C23 C24 H24 120.00 . . . no
C25 C24 H24 120.00 . . . no
C24 C25 H25 120.00 . . . no
C26 C25 H25 120.00 . . . no
C25 C26 H26 120.00 . . . no
C27 C26 H26 120.00 . . . no
C22 C27 H27 120.00 . . . no
C26 C27 H27 120.00 . . . no
P1 C28 H28A 108.00 . . . no
P1 C28 H28B 108.00 . . . no
C29 C28 H28A 108.00 . . . no
C29 C28 H28B 108.00 . . . no
H28A C28 H28B 107.00 . . . no
C28 C29 H29A 109(3) . . . no
C28 C29 H29B 108(3) . . . no
C31B C29 H29A 93(2) . . . no
C31B C29 H29B 132(3) . . . no
C30A C29 H29A 122(2) . . . no
C30A C29 H29B 93(3) . . . no
H29A C29 H29B 102(4) . . . no
C29 C30A H30B 110.00 . . . no
C31A C30A H30A 110.00 . . . no
C31A C30A H30B 110.00 . . . no
H30A C30A H30B 108.00 . . . no
C29 C30A H30A 110.00 . . . no
H30C C30B H30D 108.00 . . . no
P2B C30B H30C 110.00 . . . no
P2B C30B H30D 110.00 . . . no
C31B C30B H30D 110.00 . . . no
C31B C30B H30C 110.00 . . . no
C30A C31A H31C 111.00 . . . no
C30A C31A H31D 111.00 . . . no
P2A C31A H31D 111.00 . . . no
P2A C31A H31C 111.00 . . . no
H31C C31A H31D 109.00 . . . no
C29 C31B H31A 110.00 . . . no
H31A C31B H31B 108.00 . . . no
C30B C31B H31B 110.00 . . . no
C29 C31B H31B 110.00 . . . no
C30B C31B H31A 110.00 . . . no
C32A C33A H33 117.00 . . . no
C34A C33A H33 117.00 . . . no
C32B C33B H33B 124.00 . . . no
C34B C33B H33B 124.00 . . . no
C33A C34A H34 125.00 . . . no
C35A C34A H34 124.00 . . . no
C33B C34B H34B 121.00 . . . no
C35B C34B H34B 122.00 . . . no
C36A C35A H35 120.00 . . . no
C34A C35A H35 120.00 . . . no
C36B C35B H35B 120.00 . . . no
C34B C35B H35B 120.00 . . . no
C35A C36A H36 117.00 . . . no
C37A C36A H36 118.00 . . . no
C35B C36B H36B 123.00 . . . no
C37B C36B H36B 123.00 . . . no
C32A C37A H37 128.00 . . . no
C36A C37A H37 128.00 . . . no
C32B C37B H37B 112.00 . . . no
C36B C37B H37B 112.00 . . . no
C38A C39A H39A 120.00 . . . no
C40A C39A H39A 119.00 . . . no
C38B C39B H39 120.00 . . . no
C40B C39B H39 120.00 . . . no
C41A C40A H40A 119.00 . . . no
C39A C40A H40A 119.00 . . . no
C39B C40B H40 120.00 . . . no
C41B C40B H40 120.00 . . . no
C40A C41A H41A 121.00 . . . no
C42A C41A H41A 121.00 . . . no
C40B C41B H41 120.00 . . . no
C42B C41B H41 120.00 . . . no
C41A C42A H42A 121.00 . . . no
C43A C42A H42A 121.00 . . . no
C41B C42B H42 119.00 . . . no
C43B C42B H42 119.00 . . . no
C38A C43A H43A 118.00 . . . no
C42A C43A H43A 118.00 . . . no
C42B C43B H43 121.00 . . . no
C38B C43B H43 121.00 . . . no

loop_
_geom_bond_atom_site_label_1
_geom_bond_atom_site_label_2
_geom_bond_distance
_geom_bond_site_symmetry_1
_geom_bond_site_symmetry_2
_geom_bond_publ_flag
Ru01 P1 2.2338(10) . . yes
Ru01 P2B 2.348(3) . . yes
Ru01 P2A 2.201(3) . . yes
Ru01 O1 2.209(2) . . yes
Ru01 O2 2.237(3) . . yes
Ru01 N1 2.115(3) . . yes
Ru01 C15 2.040(3) . . yes
P1 C16 1.847(3) . . yes
P1 C22 1.835(3) . . yes
P1 C28 1.847(3) . . yes
P2A C31A 1.997(8) . . yes
P2A C32A 1.846(12) . . yes
P2A C38A 1.814(13) . . yes
P2B C30B 1.898(7) . . yes
P2B C32B 1.871(12) . . yes
P2B C38B 1.845(13) . . yes
O1 C1 1.276(6) . . yes
O2 C1 1.261(5) . . yes
N1 C3 1.325(5) . . yes
N1 C7 1.365(4) . . yes
C1 C2 1.495(6) . . no
C3 C4 1.396(5) . . no
C4 C5 1.371(5) . . no
C5 C6 1.402(5) . . no
C6 C7 1.407(5) . . no
C6 C8 1.433(5) . . no
C7 C11 1.425(5) . . no
C8 C9 1.344(5) . . no
C9 C10 1.436(5) . . no
C10 C11 1.415(5) . . no
C10 C12 1.393(5) . . no
C11 C15 1.435(4) . . no
C12 C13 1.377(6) . . no
C13 C14 1.403(5) . . no
C14 C15 1.393(4) . . no
C16 C17 1.393(5) . . no
C16 C21 1.390(5) . . no
C17 C18 1.390(5) . . no
C18 C19 1.386(6) . . no
C19 C20 1.375(7) . . no
C20 C21 1.391(5) . . no
C22 C23 1.392(5) . . no
C22 C27 1.388(5) . . no
C23 C24 1.384(6) . . no
C24 C25 1.385(6) . . no
C25 C26 1.367(7) . . no
C26 C27 1.391(6) . . no
C28 C29 1.524(5) . . no
C29 C31B 1.585(8) . . no
C29 C30A 1.572(6) . . no
C30A C31A 1.528(10) . . no
C30B C31B 1.519(10) . . no
C32A C37A 1.40(4) . . no
C32A C33A 1.390(14) . . no
C32B C37B 1.43(5) . . no
C32B C33B 1.376(14) . . no
C33A C34A 1.196(12) . . no
C33B C34B 1.752(12) . . no
C34A C35A 1.371(19) . . no
C34B C35B 1.39(2) . . no
C35A C36A 1.36(3) . . no
C35B C36B 1.39(3) . . no
C36A C37A 1.51(4) . . no
C36B C37B 1.32(5) . . no
C38A C43A 1.40(3) . . no
C38A C39A 1.394(18) . . no
C38B C43B 1.38(3) . . no
C38B C39B 1.408(17) . . no
C39A C40A 1.382(14) . . no
C39B C40B 1.380(15) . . no
C40A C41A 1.370(18) . . no
C40B C41B 1.402(18) . . no
C41A C42A 1.45(2) . . no
C41B C42B 1.33(2) . . no
C42A C43A 1.34(3) . . no
C42B C43B 1.43(2) . . no
C2 H2A 0.9800 . . no
C2 H2B 0.9800 . . no
C2 H2C 0.9800 . . no
C3 H3 0.9500 . . no
C4 H4 0.9500 . . no
C5 H5 0.9500 . . no
C8 H8 0.9500 . . no
C9 H9 0.9500 . . no
C12 H12 0.9500 . . no
C13 H13 0.9500 . . no
C14 H14 0.9500 . . no
C17 H17 0.9500 . . no
C18 H18 0.9500 . . no
C19 H19 0.9500 . . no
C20 H20 0.9500 . . no
C21 H21 0.9500 . . no
C23 H23 0.9500 . . no
C24 H24 0.9500 . . no
C25 H25 0.9500 . . no
C26 H26 0.9500 . . no
C27 H27 0.9500 . . no
C28 H28A 0.9900 . . no
C28 H28B 0.9900 . . no
C29 H29A 0.92(4) . . no
C29 H29B 0.89(5) . . no
C30A H30B 0.9900 . . no
C30A H30A 0.9900 . . no
C30B H30C 0.9900 . . no
C30B H30D 0.9900 . . no
C31A H31C 0.9900 . . no
C31A H31D 0.9900 . . no
C31B H31B 0.9900 . . no
C31B H31A 0.9900 . . no
C33A H33 0.9500 . . no
C33B H33B 0.9500 . . no
C34A H34 0.9500 . . no
C34B H34B 0.9500 . . no
C35A H35 0.9500 . . no
C35B H35B 0.9500 . . no
C36A H36 0.9500 . . no
C36B H36B 0.9500 . . no
C37A H37 0.9500 . . no
C37B H37B 0.9500 . . no
C39A H39A 0.9500 . . no
C39B H39 0.9500 . . no
C40A H40A 0.9500 . . no
C40B H40 0.9500 . . no
C41A H41A 0.9500 . . no
C41B H41 0.9500 . . no
C42A H42A 0.9500 . . no
C42B H42 0.9500 . . no
C43A H43A 0.9500 . . no
C43B H43 0.9500 . . no

loop_
_geom_hbond_atom_site_label_D
_geom_hbond_atom_site_label_H
_geom_hbond_atom_site_label_A
_geom_hbond_distance_DH
_geom_hbond_distance_HA
_geom_hbond_distance_DA
_geom_hbond_angle_DHA
_geom_hbond_site_symmetry_A
_geom_hbond_publ_flag
C3 H3 O2 0.9500 2.4800 3.039(4) 117.00 . yes
C27 H27 O2 0.9500 2.4100 3.334(5) 163.00 . yes

loop_
_geom_torsion_atom_site_label_1
_geom_torsion_atom_site_label_2
_geom_torsion_atom_site_label_3
_geom_torsion_atom_site_label_4
_geom_torsion
_geom_torsion_site_symmetry_1
_geom_torsion_site_symmetry_2
_geom_torsion_site_symmetry_3
_geom_torsion_site_symmetry_4
_geom_torsion_publ_flag
P2B Ru01 P1 C16 -160.25(14) . . . . no
P2B Ru01 P1 C22 85.58(15) . . . . no
P2B Ru01 P1 C28 -42.87(16) . . . . no
O2 Ru01 P1 C16 102.14(13) . . . . no
O2 Ru01 P1 C22 -12.03(15) . . . . no
O2 Ru01 P1 C28 -140.49(14) . . . . no
N1 Ru01 P1 C16 15.56(13) . . . . no
N1 Ru01 P1 C22 -98.61(15) . . . . no
N1 Ru01 P1 C28 132.93(15) . . . . no
C15 Ru01 P1 C16 -64.97(13) . . . . no
C15 Ru01 P1 C22 -179.13(15) . . . . no
C15 Ru01 P1 C28 52.41(15) . . . . no
P1 Ru01 P2B C30B -18.0(3) . . . . no
P1 Ru01 P2B C32B -107.5(4) . . . . no
P1 Ru01 P2B C38B 135.4(5) . . . . no
O1 Ru01 P2B C30B 153.6(3) . . . . no
O1 Ru01 P2B C32B 64.1(4) . . . . no
O1 Ru01 P2B C38B -53.0(5) . . . . no
O2 Ru01 P2B C30B 94.9(3) . . . . no
O2 Ru01 P2B C32B 5.4(4) . . . . no
O2 Ru01 P2B C38B -111.7(5) . . . . no
C15 Ru01 P2B C30B -102.4(3) . . . . no
C15 Ru01 P2B C32B 168.1(4) . . . . no
C15 Ru01 P2B C38B 50.9(5) . . . . no
P2B Ru01 O1 C1 -99.2(2) . . . . no
O2 Ru01 O1 C1 -2.6(2) . . . . no
N1 Ru01 O1 C1 86.4(2) . . . . no
C15 Ru01 O1 C1 165.3(2) . . . . no
P1 Ru01 O2 C1 -173.4(2) . . . . no
P2B Ru01 O2 C1 87.2(2) . . . . no
O1 Ru01 O2 C1 2.7(2) . . . . no
N1 Ru01 O2 C1 -82.4(2) . . . . no
C15 Ru01 O2 C1 -33.5(4) . . . . no
P1 Ru01 N1 C3 96.2(3) . . . . no
P1 Ru01 N1 C7 -86.1(2) . . . . no
O1 Ru01 N1 C3 -75.0(3) . . . . no
O1 Ru01 N1 C7 102.7(2) . . . . no
O2 Ru01 N1 C3 -15.7(3) . . . . no
O2 Ru01 N1 C7 162.0(2) . . . . no
C15 Ru01 N1 C3 179.5(3) . . . . no
C15 Ru01 N1 C7 -2.8(2) . . . . no
P1 Ru01 C15 C11 95.7(2) . . . . no
P1 Ru01 C15 C14 -84.1(3) . . . . no
P2B Ru01 C15 C11 -167.8(2) . . . . no
P2B Ru01 C15 C14 12.5(3) . . . . no
O1 Ru01 C15 C11 -78.9(2) . . . . no
O1 Ru01 C15 C14 101.4(3) . . . . no
O2 Ru01 C15 C11 -47.4(4) . . . . no
O2 Ru01 C15 C14 132.9(3) . . . . no
N1 Ru01 C15 C11 2.1(2) . . . . no
N1 Ru01 C15 C14 -177.6(3) . . . . no
Ru01 P1 C16 C17 -81.9(3) . . . . no
Ru01 P1 C16 C21 95.7(3) . . . . no
C22 P1 C16 C17 43.7(3) . . . . no
C22 P1 C16 C21 -138.6(3) . . . . no
C28 P1 C16 C17 148.4(3) . . . . no
C28 P1 C16 C21 -34.0(3) . . . . no
Ru01 P1 C22 C23 -178.1(2) . . . . no
Ru01 P1 C22 C27 5.4(3) . . . . no
C16 P1 C22 C23 60.7(3) . . . . no
C16 P1 C22 C27 -115.8(3) . . . . no
C28 P1 C22 C23 -41.4(3) . . . . no
C28 P1 C22 C27 142.1(3) . . . . no
Ru01 P1 C28 C29 84.5(3) . . . . no
C16 P1 C28 C29 -152.0(3) . . . . no
C22 P1 C28 C29 -50.5(3) . . . . no
Ru01 P2B C30B C31B 86.5(5) . . . . no
C32B P2B C30B C31B -164.4(6) . . . . no
C38B P2B C30B C31B -66.6(7) . . . . no
Ru01 P2B C32B C33B 78.4(10) . . . . no
Ru01 P2B C32B C37B -88.5(19) . . . . no
C30B P2B C32B C33B -32.2(9) . . . . no
C30B P2B C32B C37B 161(2) . . . . no
C38B P2B C32B C33B -152.7(10) . . . . no
C38B P2B C32B C37B 40(2) . . . . no
Ru01 P2B C38B C39B 175.8(8) . . . . no
Ru01 P2B C38B C43B -6.3(16) . . . . no
C30B P2B C38B C39B -33.3(13) . . . . no
C30B P2B C38B C43B 144.6(13) . . . . no
C32B P2B C38B C39B 53.8(11) . . . . no
C32B P2B C38B C43B -128.3(14) . . . . no
Ru01 O1 C1 O2 4.6(4) . . . . no
Ru01 O1 C1 C2 -175.2(3) . . . . no
Ru01 O2 C1 O1 -4.6(4) . . . . no
Ru01 O2 C1 C2 175.3(3) . . . . no
Ru01 N1 C3 C4 177.5(3) . . . . no
C7 N1 C3 C4 -0.1(5) . . . . no
Ru01 N1 C7 C6 -178.4(2) . . . . no
Ru01 N1 C7 C11 2.9(3) . . . . no
C3 N1 C7 C6 -0.5(5) . . . . no
C3 N1 C7 C11 -179.2(3) . . . . no
N1 C3 C4 C5 0.2(6) . . . . no
C3 C4 C5 C6 0.3(5) . . . . no
C4 C5 C6 C7 -0.8(5) . . . . no
C4 C5 C6 C8 178.8(3) . . . . no
C5 C6 C7 N1 0.9(5) . . . . no
C5 C6 C7 C11 179.6(3) . . . . no
C8 C6 C7 N1 -178.7(3) . . . . no
C8 C6 C7 C11 -0.1(5) . . . . no
C5 C6 C8 C9 -179.3(3) . . . . no
C7 C6 C8 C9 0.3(5) . . . . no
N1 C7 C11 C10 177.9(3) . . . . no
N1 C7 C11 C15 -1.1(4) . . . . no
C6 C7 C11 C10 -0.8(5) . . . . no
C6 C7 C11 C15 -179.8(3) . . . . no
C6 C8 C9 C10 0.4(5) . . . . no
C8 C9 C10 C11 -1.2(5) . . . . no
C8 C9 C10 C12 178.1(4) . . . . no
C9 C10 C11 C7 1.4(5) . . . . no
C9 C10 C11 C15 -179.6(3) . . . . no
C12 C10 C11 C7 -178.0(3) . . . . no
C12 C10 C11 C15 1.0(5) . . . . no
C9 C10 C12 C13 180.0(4) . . . . no
C11 C10 C12 C13 -0.7(5) . . . . no
C7 C11 C15 Ru01 -1.3(3) . . . . no
C7 C11 C15 C14 178.5(3) . . . . no
C10 C11 C15 Ru01 179.7(2) . . . . no
C10 C11 C15 C14 -0.5(4) . . . . no
C10 C12 C13 C14 -0.1(6) . . . . no
C12 C13 C14 C15 0.7(5) . . . . no
C13 C14 C15 Ru01 179.4(3) . . . . no
C13 C14 C15 C11 -0.4(5) . . . . no
P1 C16 C17 C18 178.8(3) . . . . no
C21 C16 C17 C18 1.0(5) . . . . no
P1 C16 C21 C20 179.9(3) . . . . no
C17 C16 C21 C20 -2.5(5) . . . . no
C16 C17 C18 C19 1.6(6) . . . . no
C17 C18 C19 C20 -2.9(6) . . . . no
C18 C19 C20 C21 1.5(6) . . . . no
C19 C20 C21 C16 1.2(5) . . . . no
P1 C22 C23 C24 -177.3(3) . . . . no
C27 C22 C23 C24 -0.7(6) . . . . no
P1 C22 C27 C26 176.9(3) . . . . no
C23 C22 C27 C26 0.3(6) . . . . no
C22 C23 C24 C25 0.7(6) . . . . no
C23 C24 C25 C26 -0.3(7) . . . . no
C24 C25 C26 C27 -0.1(7) . . . . no
C25 C26 C27 C22 0.2(6) . . . . no
P1 C28 C29 C31B -75.7(4) . . . . no
C28 C29 C31B C30B 85.5(5) . . . . no
P2B C30B C31B C29 -112.4(5) . . . . no
P2B C32B C33B C34B -159.9(7) . . . . no
C37B C32B C33B C34B 8(2) . . . . no
P2B C32B C37B C36B -180(3) . . . . no
C33B C32B C37B C36B 12(5) . . . . no
C32B C33B C34B C35B -24.3(13) . . . . no
C33B C34B C35B C36B 23(2) . . . . no
C34B C35B C36B C37B -6(3) . . . . no
C35B C36B C37B C32B -15(5) . . . . no
P2B C38B C39B C40B 176.4(8) . . . . no
C43B C38B C39B C40B -1(2) . . . . no
P2B C38B C43B C42B -175.9(13) . . . . no
C39B C38B C43B C42B 2(3) . . . . no
C38B C39B C40B C41B 0.2(15) . . . . no
C39B C40B C41B C42B 0.4(19) . . . . no
C40B C41B C42B C43B 0(2) . . . . no
C41B C42B C43B C38B -1(3) . . . . no
